data_7035078
loop_
_publ_author_name
'Zhang, Long'
'Yan, Tao'
'Han, Ying-Feng'
'Hahn, F. Ekkehardt'
'Jin, Guo-Xin'

_publ_section_title
;
 Synthesis of a new type of alkene metal complex using face-capping
 thione-alkene ligands.
;
_journal_issue 19
_journal_name_full 'Dalton transactions (Cambridge, England : 2003)'
_journal_page_first 8797
_journal_page_last 8800
_journal_paper_doi 10.1039/c5dt01311a
_journal_volume 44
_journal_year 2015
_chemical_formula_sum 'C32 H46 Cl4 N4 Rh2 S2'
_chemical_formula_weight 898.47
_chemical_name_systematic
; 
 ? 
;
_space_group_crystal_system triclinic
_space_group_IT_number 2
_space_group_name_Hall '-P 1'
_space_group_name_H-M_alt 'P -1'
_symmetry_space_group_name_Hall '-P 1'
_symmetry_space_group_name_H-M 'P -1'
_atom_sites_solution_hydrogens geom
_audit_creation_method SHELXL-2013
_audit_update_record
;
2015-03-11 deposited with the CCDC.
2015-04-15 downloaded from the CCDC.
;
_cell_angle_alpha 72.896(3)
_cell_angle_beta 82.099(3)
_cell_angle_gamma 74.103(3)
_cell_formula_units_Z 1
_cell_length_a 8.7048(16)
_cell_length_b 8.8755(16)
_cell_length_c 14.672(3)
_cell_measurement_reflns_used 3406
_cell_measurement_temperature 173(2)
_cell_measurement_theta_max 27.46
_cell_measurement_theta_min 2.44
_cell_volume 1040.0(3)
_computing_cell_refinement 'Bruker SAINT'
_computing_data_collection 'Bruker APEX2'
_computing_data_reduction 'Bruker SAINT'
_computing_molecular_graphics 'Bruker SHELXTL'
_computing_publication_material 'Bruker SHELXTL'
_computing_structure_refinement 'SHELXL-2013 (Sheldrick, 2013)'
_computing_structure_solution 'SHELXS-97 (Sheldrick, 2008)'
_diffrn_ambient_temperature 173(2)
_diffrn_measured_fraction_theta_full 0.980
_diffrn_measured_fraction_theta_max 0.980
_diffrn_measurement_device_type 'Bruker APEX-II CCD'
_diffrn_measurement_method '\f and \w scans'
_diffrn_radiation_type MoK\a
_diffrn_radiation_wavelength 0.71073
_diffrn_reflns_av_R_equivalents 0.0246
_diffrn_reflns_av_unetI/netI 0.0474
_diffrn_reflns_laue_measured_fraction_full 0.980
_diffrn_reflns_laue_measured_fraction_max 0.980
_diffrn_reflns_limit_h_max 11
_diffrn_reflns_limit_h_min -11
_diffrn_reflns_limit_k_max 11
_diffrn_reflns_limit_k_min -11
_diffrn_reflns_limit_l_max 15
_diffrn_reflns_limit_l_min -19
_diffrn_reflns_number 7495
_diffrn_reflns_point_group_measured_fraction_full 0.980
_diffrn_reflns_point_group_measured_fraction_max 0.980
_diffrn_reflns_theta_full 25.242
_diffrn_reflns_theta_max 27.502
_diffrn_reflns_theta_min 2.437
_exptl_absorpt_coefficient_mu 1.176
_exptl_absorpt_correction_T_max 0.746
_exptl_absorpt_correction_T_min 0.621
_exptl_absorpt_correction_type multi-scan
_exptl_absorpt_process_details sadabs
_exptl_crystal_colour black
_exptl_crystal_density_diffrn 1.435
_exptl_crystal_description rod
_exptl_crystal_F_000 456
_exptl_crystal_size_max 0.300
_exptl_crystal_size_mid 0.150
_exptl_crystal_size_min 0.060
_platon_squeeze_details ' '
_refine_diff_density_max 0.847
_refine_diff_density_min -0.963
_refine_diff_density_rms 0.147
_refine_ls_extinction_method none
_refine_ls_goodness_of_fit_ref 1.062
_refine_ls_hydrogen_treatment constr
_refine_ls_matrix_type full
_refine_ls_number_parameters 205
_refine_ls_number_reflns 4692
_refine_ls_number_restraints 25
_refine_ls_restrained_S_all 1.066
_refine_ls_R_factor_all 0.0625
_refine_ls_R_factor_gt 0.0491
_refine_ls_shift/su_max 0.004
_refine_ls_shift/su_mean 0.000
_refine_ls_structure_factor_coef Fsqd
_refine_ls_weighting_details
; 
 w=1/[\s^2^(Fo^2^)+(0.1115P)^2^+0.4146P] 
 where P=(Fo^2^+2Fc^2^)/3 
;
_refine_ls_weighting_scheme calc
_refine_ls_wR_factor_gt 0.1551
_refine_ls_wR_factor_ref 0.1660
_reflns_Friedel_coverage 0.000
_reflns_number_gt 3780
_reflns_number_total 4692
_reflns_threshold_expression 'I > 2\s(I)'
_cod_data_source_file c5dt01311a2.cif
_cod_data_source_block 5
_cod_depositor_comments 'Adding full bibliography for 7035074--7035080.cif.'
_cod_original_cell_volume 1039.9(3)
_cod_database_code 7035078
_shelx_space_group_comment
; 
The symmetry employed for this shelxl refinement is uniquely defined 
by the following loop, which should always be used as a source of 
symmetry information in preference to the above space-group names. 
They are only intended as comments. 
;
_shelx_estimated_absorpt_t_min 0.719
_shelx_estimated_absorpt_t_max 0.933
_shelxl_version_number 2013-2

loop_
_space_group_symop_operation_xyz
'x, y, z'
'-x, -y, -z'

loop_
_atom_site_label
_atom_site_type_symbol
_atom_site_fract_x
_atom_site_fract_y
_atom_site_fract_z
_atom_site_U_iso_or_equiv
_atom_site_adp_type
_atom_site_occupancy
_atom_site_site_symmetry_order
_atom_site_calc_flag
_atom_site_refinement_flags_posn
_atom_site_refinement_flags_adp
Rh1 Rh 0.69753(4) 0.85892(4) 0.73927(2) 0.03426(16) Uani 1 1 d . .
S1 S 0.68873(16) 0.94788(15) 0.88005(9) 0.0396(3) Uani 1 1 d . .
Cl1 Cl 0.71640(15) 0.57883(15) 0.82575(8) 0.0421(3) Uani 1 1 d . .
Cl2 Cl 0.98844(14) 0.80005(18) 0.72509(9) 0.0469(3) Uani 1 1 d . .
N1 N 0.6370(6) 0.6899(5) 1.0280(3) 0.0419(9) Uani 1 1 d . .
N2 N 0.8771(5) 0.7162(5) 1.0149(3) 0.0406(9) Uani 1 1 d . .
C1 C 0.7374(6) 0.7812(6) 0.9753(3) 0.0372(10) Uani 1 1 d . .
C2 C 0.7188(9) 0.5680(7) 1.0981(4) 0.0596(16) Uani 1 1 d . .
H2 H 0.6767 0.4858 1.1434 0.071 Uiso 1 1 calc R U
C3 C 0.8658(8) 0.5837(7) 1.0923(4) 0.0536(14) Uani 1 1 d . .
H3 H 0.9484 0.5173 1.1332 0.064 Uiso 1 1 calc R U
C4 C 1.0156(6) 0.7837(7) 0.9852(4) 0.0441(11) Uani 1 1 d . .
H4A H 1.0246 0.8213 0.9146 0.053 Uiso 1 1 calc R U
H4B H 1.1131 0.6972 1.0061 0.053 Uiso 1 1 calc R U
C5 C 1.0077(6) 0.9242(6) 1.0255(4) 0.0401(10) Uani 1 1 d D .
H5 H 1.0142 0.9013 1.0925 0.048 Uiso 1 1 calc R U
C6 C 0.4685(7) 0.7176(8) 1.0059(5) 0.0524(13) Uani 1 1 d . .
H6A H 0.4660 0.6702 0.9538 0.079 Uiso 1 1 calc R U
H6B H 0.4194 0.8347 0.9865 0.079 Uiso 1 1 calc R U
H6C H 0.4089 0.6661 1.0627 0.079 Uiso 1 1 calc R U
C7 C 0.4548(6) 0.9644(7) 0.7019(4) 0.0450(12) Uani 1 1 d . .
C8 C 0.5391(8) 1.0888(7) 0.6785(5) 0.0587(16) Uani 1 1 d . .
C9 C 0.6668(8) 1.0582(11) 0.6122(6) 0.075(2) Uani 1 1 d . .
C10 C 0.6634(8) 0.9151(12) 0.5897(4) 0.082(3) Uani 1 1 d . .
C11 C 0.5299(8) 0.8546(8) 0.6448(5) 0.0586(16) Uani 1 1 d . .
C12 C 0.3104(8) 0.9577(12) 0.7665(6) 0.082(2) Uani 1 1 d . .
H12A H 0.3078 1.0175 0.8134 0.123 Uiso 1 1 calc R U
H12B H 0.3119 0.8441 0.7997 0.123 Uiso 1 1 calc R U
H12C H 0.2152 1.0071 0.7294 0.123 Uiso 1 1 calc R U
C13 C 0.4891(13) 1.2323(9) 0.7219(9) 0.110(4) Uani 1 1 d . U
H13A H 0.5759 1.2315 0.7582 0.165 Uiso 1 1 calc R U
H13B H 0.3930 1.2240 0.7646 0.165 Uiso 1 1 calc R U
H13C H 0.4660 1.3340 0.6708 0.165 Uiso 1 1 calc R U
C14 C 0.7795(14) 1.1656(19) 0.5699(11) 0.182(8) Uani 1 1 d . U
H14A H 0.7203 1.2709 0.5316 0.273 Uiso 1 1 calc R U
H14B H 0.8634 1.1139 0.5291 0.273 Uiso 1 1 calc R U
H14C H 0.8284 1.1823 0.6213 0.273 Uiso 1 1 calc R U
C15 C 0.7715(11) 0.8398(17) 0.5184(6) 0.131(5) Uani 1 1 d . U
H15A H 0.7237 0.7630 0.5029 0.197 Uiso 1 1 calc R U
H15B H 0.8754 0.7819 0.5452 0.197 Uiso 1 1 calc R U
H15C H 0.7864 0.9249 0.4602 0.197 Uiso 1 1 calc R U
C16 C 0.4739(14) 0.7127(11) 0.6412(8) 0.118(4) Uani 1 1 d . U
H16A H 0.5149 0.6844 0.5811 0.176 Uiso 1 1 calc R U
H16B H 0.3567 0.7402 0.6449 0.176 Uiso 1 1 calc R U
H16C H 0.5134 0.6197 0.6951 0.176 Uiso 1 1 calc R U

loop_
_atom_site_aniso_label
_atom_site_aniso_U_11
_atom_site_aniso_U_22
_atom_site_aniso_U_33
_atom_site_aniso_U_23
_atom_site_aniso_U_13
_atom_site_aniso_U_12
Rh1 0.0240(2) 0.0473(2) 0.0298(2) -0.00285(15) -0.00455(13) -0.01276(15)
S1 0.0436(7) 0.0398(6) 0.0383(6) -0.0081(5) -0.0084(5) -0.0146(5)
Cl1 0.0467(7) 0.0446(6) 0.0366(6) -0.0073(5) 0.0007(5) -0.0191(5)
Cl2 0.0260(5) 0.0688(8) 0.0455(7) -0.0088(6) -0.0041(5) -0.0173(5)
N1 0.050(2) 0.041(2) 0.040(2) -0.0106(17) 0.0064(18) -0.0243(19)
N2 0.045(2) 0.039(2) 0.041(2) -0.0114(17) -0.0080(18) -0.0126(18)
C1 0.044(3) 0.041(2) 0.033(2) -0.0116(19) -0.0017(19) -0.019(2)
C2 0.089(5) 0.054(3) 0.035(3) -0.009(2) 0.009(3) -0.027(3)
C3 0.074(4) 0.048(3) 0.039(3) -0.009(2) -0.020(3) -0.011(3)
C4 0.038(3) 0.051(3) 0.050(3) -0.020(2) -0.006(2) -0.015(2)
C5 0.030(2) 0.053(3) 0.044(3) -0.024(2) -0.0085(19) -0.008(2)
C6 0.044(3) 0.061(3) 0.061(3) -0.025(3) 0.010(2) -0.025(3)
C7 0.027(2) 0.056(3) 0.049(3) -0.011(2) -0.010(2) -0.004(2)
C8 0.054(3) 0.050(3) 0.069(4) 0.001(3) -0.032(3) -0.012(3)
C9 0.043(3) 0.097(6) 0.064(4) 0.020(4) -0.018(3) -0.022(3)
C10 0.047(4) 0.139(7) 0.022(3) -0.006(3) -0.011(2) 0.025(4)
C11 0.059(4) 0.067(4) 0.052(3) -0.019(3) -0.037(3) -0.001(3)
C12 0.034(3) 0.131(7) 0.071(5) -0.018(5) -0.007(3) -0.013(4)
C13 0.126(8) 0.046(4) 0.166(10) -0.031(5) -0.077(7) 0.003(4)
C14 0.099(8) 0.208(14) 0.163(12) 0.122(11) -0.046(8) -0.082(9)
C15 0.078(6) 0.228(13) 0.049(4) -0.050(6) -0.025(4) 0.050(7)
C16 0.155(9) 0.085(6) 0.139(8) -0.046(6) -0.112(8) -0.005(6)

loop_
_atom_type_symbol
_atom_type_description
_atom_type_scat_dispersion_real
_atom_type_scat_dispersion_imag
_atom_type_scat_source
C C 0.0033 0.0016 'International Tables Vol C Tables 4.2.6.8 and 6.1.1.4'
H H 0.0000 0.0000 'International Tables Vol C Tables 4.2.6.8 and 6.1.1.4'
N N 0.0061 0.0033 'International Tables Vol C Tables 4.2.6.8 and 6.1.1.4'
S S 0.1246 0.1234 'International Tables Vol C Tables 4.2.6.8 and 6.1.1.4'
Cl Cl 0.1484 0.1585 'International Tables Vol C Tables 4.2.6.8 and 6.1.1.4'
Rh Rh -1.1178 0.9187 'International Tables Vol C Tables 4.2.6.8 and 6.1.1.4'

loop_
_geom_angle_atom_site_label_1
_geom_angle_atom_site_label_2
_geom_angle_atom_site_label_3
_geom_angle
_geom_angle_site_symmetry_1
C7 Rh1 C8 38.9(2) .
C7 Rh1 C10 65.5(2) .
C8 Rh1 C10 63.7(3) .
C7 Rh1 C9 65.4(2) .
C8 Rh1 C9 38.0(3) .
C10 Rh1 C9 38.4(3) .
C7 Rh1 C11 39.0(2) .
C8 Rh1 C11 64.6(2) .
C10 Rh1 C11 39.5(3) .
C9 Rh1 C11 65.5(3) .
C7 Rh1 S1 99.62(16) .
C8 Rh1 S1 87.9(2) .
C10 Rh1 S1 149.8(3) .
C9 Rh1 S1 112.1(3) .
C11 Rh1 S1 137.70(19) .
C7 Rh1 Cl1 107.17(16) .
C8 Rh1 Cl1 145.47(18) .
C10 Rh1 Cl1 114.7(3) .
C9 Rh1 Cl1 153.1(3) .
C11 Rh1 Cl1 92.18(18) .
S1 Rh1 Cl1 94.45(4) .
C7 Rh1 Cl2 159.56(16) .
C8 Rh1 Cl2 125.39(18) .
C10 Rh1 Cl2 96.77(19) .
C9 Rh1 Cl2 94.51(18) .
C11 Rh1 Cl2 130.7(2) .
S1 Rh1 Cl2 91.20(5) .
Cl1 Rh1 Cl2 89.05(5) .
C1 S1 Rh1 109.04(17) .
C1 N1 C2 109.3(5) .
C1 N1 C6 123.5(4) .
C2 N1 C6 127.2(5) .
C1 N2 C3 110.0(5) .
C1 N2 C4 124.0(4) .
C3 N2 C4 125.8(5) .
N2 C1 N1 105.6(4) .
N2 C1 S1 128.1(4) .
N1 C1 S1 126.3(4) .
C3 C2 N1 108.3(5) .
C2 C3 N2 106.8(5) .
N2 C4 C5 112.9(4) .
C5 C5 C4 124.7(6) 2_777
C8 C7 C11 106.9(6) .
C8 C7 C12 126.3(7) .
C11 C7 C12 126.7(7) .
C8 C7 Rh1 70.7(3) .
C11 C7 Rh1 71.3(3) .
C12 C7 Rh1 126.8(4) .
C9 C8 C7 110.4(7) .
C9 C8 C13 127.4(8) .
C7 C8 C13 122.2(7) .
C9 C8 Rh1 71.3(4) .
C7 C8 Rh1 70.5(3) .
C13 C8 Rh1 125.4(5) .
C8 C9 C10 107.5(6) .
C8 C9 C14 125.0(11) .
C10 C9 C14 127.4(11) .
C8 C9 Rh1 70.8(4) .
C10 C9 Rh1 70.7(4) .
C14 C9 Rh1 126.4(6) .
C9 C10 C11 108.7(6) .
C9 C10 C15 126.9(10) .
C11 C10 C15 124.4(11) .
C9 C10 Rh1 70.9(4) .
C11 C10 Rh1 70.8(3) .
C15 C10 Rh1 126.5(5) .
C7 C11 C10 106.4(6) .
C7 C11 C16 125.3(8) .
C10 C11 C16 128.1(8) .
C7 C11 Rh1 69.7(3) .
C10 C11 Rh1 69.7(3) .
C16 C11 Rh1 127.6(5) .

loop_
_geom_bond_atom_site_label_1
_geom_bond_atom_site_label_2
_geom_bond_distance
_geom_bond_site_symmetry_2
Rh1 C7 2.139(5) .
Rh1 C8 2.142(6) .
Rh1 C10 2.146(6) .
Rh1 C9 2.148(7) .
Rh1 C11 2.161(5) .
Rh1 S1 2.4038(13) .
Rh1 Cl1 2.4073(13) .
Rh1 Cl2 2.4338(13) .
S1 C1 1.710(5) .
N1 C1 1.361(6) .
N1 C2 1.364(8) .
N1 C6 1.484(7) .
N2 C1 1.327(7) .
N2 C3 1.389(7) .
N2 C4 1.450(7) .
C2 C3 1.313(10) .
C4 C5 1.511(7) .
C5 C5 1.313(10) 2_777
C7 C8 1.424(8) .
C7 C11 1.436(9) .
C7 C12 1.470(9) .
C8 C9 1.396(11) .
C8 C13 1.521(11) .
C9 C10 1.411(13) .
C9 C14 1.501(12) .
C10 C11 1.456(11) .
C10 C15 1.491(10) .
C11 C16 1.487(11) .

loop_
_geom_torsion_atom_site_label_1
_geom_torsion_atom_site_label_2
_geom_torsion_atom_site_label_3
_geom_torsion_atom_site_label_4
_geom_torsion
_geom_torsion_site_symmetry_4
C3 N2 C1 N1 0.2(6) .
C4 N2 C1 N1 -175.3(4) .
C3 N2 C1 S1 178.6(4) .
C4 N2 C1 S1 3.2(7) .
C2 N1 C1 N2 -1.2(6) .
C6 N1 C1 N2 -177.8(5) .
C2 N1 C1 S1 -179.7(4) .
C6 N1 C1 S1 3.8(7) .
Rh1 S1 C1 N2 99.9(4) .
Rh1 S1 C1 N1 -82.0(4) .
C1 N1 C2 C3 1.8(6) .
C6 N1 C2 C3 178.2(5) .
N1 C2 C3 N2 -1.6(7) .
C1 N2 C3 C2 0.9(6) .
C4 N2 C3 C2 176.3(5) .
C1 N2 C4 C5 80.0(6) .
C3 N2 C4 C5 -94.7(6) .
N2 C4 C5 C5 -112.5(7) 2_777
C11 C7 C8 C9 -2.2(6) .
C12 C7 C8 C9 -177.7(6) .
Rh1 C7 C8 C9 60.3(4) .
C11 C7 C8 C13 177.2(6) .
C12 C7 C8 C13 1.7(10) .
Rh1 C7 C8 C13 -120.3(6) .
C11 C7 C8 Rh1 -62.5(4) .
C12 C7 C8 Rh1 122.0(6) .
C7 C8 C9 C10 1.7(7) .
C13 C8 C9 C10 -177.7(7) .
Rh1 C8 C9 C10 61.5(4) .
C7 C8 C9 C14 178.7(7) .
C13 C8 C9 C14 -0.7(11) .
Rh1 C8 C9 C14 -121.5(8) .
C7 C8 C9 Rh1 -59.8(4) .
C13 C8 C9 Rh1 120.8(7) .
C8 C9 C10 C11 -0.6(7) .
C14 C9 C10 C11 -177.4(7) .
Rh1 C9 C10 C11 61.0(4) .
C8 C9 C10 C15 176.6(6) .
C14 C9 C10 C15 -0.2(11) .
Rh1 C9 C10 C15 -121.8(6) .
C8 C9 C10 Rh1 -61.6(4) .
C14 C9 C10 Rh1 121.6(8) .
C8 C7 C11 C10 1.8(6) .
C12 C7 C11 C10 177.3(6) .
Rh1 C7 C11 C10 -60.3(4) .
C8 C7 C11 C16 -175.6(6) .
C12 C7 C11 C16 -0.1(9) .
Rh1 C7 C11 C16 122.3(6) .
C8 C7 C11 Rh1 62.1(4) .
C12 C7 C11 Rh1 -122.5(6) .
C9 C10 C11 C7 -0.8(6) .
C15 C10 C11 C7 -178.1(6) .
Rh1 C10 C11 C7 60.3(4) .
C9 C10 C11 C16 176.5(6) .
C15 C10 C11 C16 -0.8(10) .
Rh1 C10 C11 C16 -122.4(7) .
C9 C10 C11 Rh1 -61.1(4) .
C15 C10 C11 Rh1 121.6(6) .

loop_
_platon_squeeze_void_nr
_platon_squeeze_void_average_x
_platon_squeeze_void_average_y
_platon_squeeze_void_average_z
_platon_squeeze_void_volume
_platon_squeeze_void_count_electrons
1 0.017 0.500 0.500 205.0 8.1
